data_1533729
loop_
_publ_author_name
'Speka, M.V.'
'Zakharenko, M.I.'
'Markiv, V.Ya.'
'Belyavina, N.M.'

_publ_section_title
;
 Isothermal section of the Y - Ge - Ga system at 600 C in the region up to
 37 at% Y
;
_journal_name_full 'Journal of Alloys Compd.'
_journal_page_first 41
_journal_page_last 46
_journal_volume 368
_journal_year 2004
_chemical_formula_sum 'Ga2.924 Ge3.876 Y2'
_chemical_name_systematic 'Y2 (Ge3.876 Ga2.924)'
_space_group_IT_number 12
_symmetry_space_group_name_Hall '-B 2'
_symmetry_space_group_name_H-M 'B 1 1 2/m'
_cell_angle_alpha 90
_cell_angle_beta 90
_cell_angle_gamma 100.92
_cell_formula_units_Z 4
_cell_length_a 8.146
_cell_length_b 10.756
_cell_length_c 8.359
_cell_volume 719.140
_citation_journal_id_ASTM JALCEU
_cod_data_source_file Speka_JALCEU_2004_1412.cif
_cod_data_source_block Ga2.924Ge3.876Y2
_cod_original_cell_volume 719.1401
_cod_original_sg_symbol_Hall '-C 2y (-x,z,y)'
_cod_database_code 1533729

loop_
_symmetry_equiv_pos_as_xyz
x,y,z
-x,-y,z
-x,-y,-z
x,y,-z
x+1/2,y,z+1/2
-x+1/2,-y,z+1/2
-x+1/2,-y,-z+1/2
x+1/2,y,-z+1/2

loop_
_atom_site_label
_atom_site_type_symbol
_atom_site_fract_x
_atom_site_fract_y
_atom_site_fract_z
_atom_site_occupancy
_atom_site_U_iso_or_equiv
Ga5 Ga 0.14 0.559 0 0.43 0.0
Ga6 Ga 0.667 0.415 0 0.43 0.0
Ga1 Ga 0.304 0.122 0.216 0.387 0.0
Ge2 Ge 0.02 0.108 0 0.57 0.0
Ge4 Ge 0.809 0.21 0 0.57 0.0
Y1 Y 0.081 0.339 0.256 1 0.0
Ga4 Ga 0.809 0.21 0 0.43 0.0
Ge5 Ge 0.14 0.559 0 0.57 0.0
Ge3 Ge 0.514 0.111 0 0.57 0.0
Ge1 Ge 0.304 0.122 0.216 0.513 0.0
Ga3 Ga 0.514 0.111 0 0.43 0.0
Ga2 Ga 0.02 0.108 0 0.43 0.0
Ge6 Ge 0.667 0.415 0 0.57 0.0
